data_2202633
loop_
_publ_author_name
'Xiao-Jun Zhao'
'Miao Du'

_publ_section_title
;
 2-<i>tert</i>-Butyl-4-methyl-6-(1-piperidiniomethyl)phenol perchlorate
;
_journal_issue 8
_journal_name_full 'Acta Crystallographica Section E'
_journal_page_first o1161
_journal_page_last o1162
_journal_paper_doi 10.1107/S1600536803015551
_journal_volume 59
_journal_year 2003
_chemical_formula_iupac 'C17 H28 N O 1+, Cl O4 1-'
_chemical_formula_moiety 'C17 H28 N O 1+, Cl O4 1-'
_chemical_formula_sum 'C17 H28 Cl N O5'
_chemical_formula_weight 361.85
_chemical_name_systematic
; 2-tert-Butyl-4-methyl-6-(piperidyl-N-methyl)phenol
perchlorate
;
_space_group_IT_number 14
_symmetry_cell_setting monoclinic
_symmetry_space_group_name_Hall '-P 2ybc'
_symmetry_space_group_name_H-M 'P 1 21/c 1'
_cell_angle_alpha 90.00
_cell_angle_beta 107.297(7)
_cell_angle_gamma 90.00
_cell_formula_units_Z 4
_cell_length_a 11.639(5)
_cell_length_b 10.390(4)
_cell_length_c 16.466(6)
_cell_measurement_reflns_used 5481
_cell_measurement_temperature 293(2)
_cell_measurement_theta_max 25.03
_cell_measurement_theta_min 2.35
_cell_volume 1901.2(13)
_computing_cell_refinement SMART
_computing_data_collection 'SMART (Bruker, 1998)'
_computing_data_reduction 'SAINT (Bruker, 1998)'
_computing_molecular_graphics 'XP (Bruker, 1998)'
_computing_publication_material SHELXL97
_computing_structure_refinement 'SHELXL97 (Sheldrick, 1997)'
_computing_structure_solution 'SHELXS97 (Sheldrick, 1997)'
_diffrn_measured_fraction_theta_full 0.968
_diffrn_measured_fraction_theta_max 0.968
_diffrn_measurement_device 'Bruker SMART 1000'
_diffrn_measurement_method \w
_diffrn_radiation_type MoK\a
_diffrn_radiation_wavelength 0.71073
_diffrn_reflns_av_R_equivalents 0.0406
_diffrn_reflns_limit_h_max 12
_diffrn_reflns_limit_h_min -7
_diffrn_reflns_limit_k_max 11
_diffrn_reflns_limit_k_min -11
_diffrn_reflns_limit_l_max 13
_diffrn_reflns_limit_l_min -18
_diffrn_reflns_number 5523
_diffrn_reflns_theta_full 25.03
_diffrn_reflns_theta_max 25.03
_exptl_absorpt_coefficient_mu 0.226
_exptl_absorpt_correction_T_max 0.9778
_exptl_absorpt_correction_T_min 0.9562
_exptl_absorpt_correction_type multi-scan
_exptl_absorpt_process_details 'SAINT (Bruker 1998) and SADABS (Sheldrick, 1997)'
_exptl_crystal_colour colorless
_exptl_crystal_density_diffrn 1.264
_exptl_crystal_density_meas ?
_exptl_crystal_description prism
_exptl_crystal_F_000 776
_exptl_crystal_size_max 0.20
_exptl_crystal_size_mid 0.15
_exptl_crystal_size_min 0.10
_refine_diff_density_max 0.272
_refine_diff_density_min -0.223
_refine_ls_extinction_method none
_refine_ls_goodness_of_fit_ref 1.026
_refine_ls_hydrogen_treatment constr
_refine_ls_number_parameters 226
_refine_ls_number_reflns 2656
_refine_ls_restrained_S_all 1.049
_refine_ls_R_factor_all 0.0948
_refine_ls_R_factor_gt 0.0500
_refine_ls_shift/su_max <0.001
_refine_ls_shift/su_mean 0.000
_refine_ls_structure_factor_coef Fsqd
_refine_ls_weighting_details 'calc w = 1/[\s^2^(F~o~^2^)+(0.06P)^2^] where P = (F~o~^2^+2F~c~^2^)/3'
_refine_ls_weighting_scheme calc
_refine_ls_wR_factor_gt 0.1159
_refine_ls_wR_factor_ref 0.1300
_reflns_number_gt 1555
_reflns_number_total 3256
_reflns_threshold_expression I>2\s(I)
_cod_data_source_file fl6045.cif
_cod_data_source_block II
_cod_depositor_comments
;
The following automatic conversions were performed:
'_symmetry_cell_setting' value 'Monoclinic' changed to 'monoclinic'
according to '/home/saulius/struct/CIF-dictionaries/cif_core.dic'
dictionary named 'cif_core.dic' version 2.4.1 from 2010-06-29.

Automatic conversion script
Id: cif_fix_enum 1527 2010-12-29 10:47:43Z saulius 

The following automatic conversions were performed:

'_symmetry_cell_setting' value 'Monoclinic' changed to 'monoclinic'
according to /home/saulius/struct/CIF-dictionaries/cif_core.dic
dictionary named 'cif_core.dic' version 2.4.1 from 2010-06-29.

Automatic conversion script
Id: cif_fix_values 1715 2011-07-08 13:25:40Z adriana 

The following automatic conversions were performed:

'_exptl_crystal_density_meas' value 'not measured' was changed to '?'
- the value is perceived as not measured.

Automatic conversion script
Id: cif_fix_values 3008 2015-01-20 13:52:24Z robertas 
;
_cod_original_cell_volume 1901.1(13)
_cod_original_sg_symbol_H-M 'P 21/c'
_cod_database_code 2202633
_cod_database_fobs_code 2202633

loop_
_symmetry_equiv_pos_as_xyz
'x, y, z'
'-x, y+1/2, -z+1/2'
'-x, -y, -z'
'x, -y-1/2, z-1/2'

loop_
_atom_site_label
_atom_site_fract_x
_atom_site_fract_y
_atom_site_fract_z
_atom_site_U_iso_or_equiv
_atom_site_adp_type
_atom_site_calc_flag
_atom_site_refinement_flags
_atom_site_occupancy
_atom_site_disorder_assembly
_atom_site_disorder_group
_atom_site_type_symbol
O1 0.7726(2) 0.9106(2) 0.23789(14) 0.0570(7) Uani d D 1 . . O
H1 0.8231 0.8640 0.2272 0.086 Uiso calc RD 1 . . H
N1 1.0332(2) 0.7523(2) 0.40337(16) 0.0398(7) Uani d . 1 . . N
H2 1.0293 0.7381 0.4570 0.048 Uiso calc R 1 . . H
C1 1.1383(3) 0.6783(4) 0.3938(2) 0.0563(10) Uani d . 1 . . C
H1A 1.1430 0.6888 0.3364 0.068 Uiso calc R 1 . . H
H1B 1.1269 0.5875 0.4028 0.068 Uiso calc R 1 . . H
C2 1.2550(3) 0.7229(4) 0.4564(3) 0.0729(13) Uani d . 1 . . C
H2A 1.3217 0.6758 0.4468 0.087 Uiso calc R 1 . . H
H2B 1.2535 0.7051 0.5139 0.087 Uiso calc R 1 . . H
C3 1.2731(3) 0.8660(5) 0.4466(3) 0.0763(13) Uani d . 1 . . C
H3A 1.3460 0.8940 0.4891 0.092 Uiso calc R 1 . . H
H3B 1.2819 0.8831 0.3909 0.092 Uiso calc R 1 . . H
C4 1.1664(3) 0.9399(4) 0.4572(3) 0.0739(13) Uani d . 1 . . C
H4A 1.1622 0.9285 0.5147 0.089 Uiso calc R 1 . . H
H4B 1.1772 1.0310 0.4486 0.089 Uiso calc R 1 . . H
C5 1.0502(3) 0.8948(3) 0.3946(2) 0.0532(10) Uani d . 1 . . C
H5A 0.9832 0.9408 0.4046 0.064 Uiso calc R 1 . . H
H5B 1.0513 0.9137 0.3372 0.064 Uiso calc R 1 . . H
C6 0.9174(3) 0.7042(3) 0.3425(2) 0.0420(9) Uani d . 1 . . C
H6A 0.9133 0.6115 0.3483 0.050 Uiso calc R 1 . . H
H6B 0.9176 0.7224 0.2848 0.050 Uiso calc R 1 . . H
C7 0.8076(3) 0.7640(3) 0.3571(2) 0.0380(8) Uani d . 1 . . C
C8 0.7403(3) 0.8604(3) 0.3054(2) 0.0377(8) Uani d . 1 . . C
C9 0.6360(3) 0.9113(3) 0.3199(2) 0.0375(8) Uani d . 1 . . C
C14 0.5591(3) 1.0149(3) 0.2621(2) 0.0452(9) Uani d . 1 . . C
C16 0.6341(3) 1.1380(3) 0.2647(3) 0.0694(12) Uani d . 1 . . C
H16A 0.6633 1.1686 0.3222 0.104 Uiso calc R 1 . . H
H16B 0.5848 1.2029 0.2297 0.104 Uiso calc R 1 . . H
H16C 0.7010 1.1190 0.2439 0.104 Uiso calc R 1 . . H
C15 0.5108(3) 0.9650(4) 0.1704(2) 0.0677(12) Uani d . 1 . . C
H15A 0.4636 0.8889 0.1695 0.102 Uiso calc R 1 . . H
H15B 0.5770 0.9449 0.1491 0.102 Uiso calc R 1 . . H
H15C 0.4615 1.0300 0.1353 0.102 Uiso calc R 1 . . H
C17 0.4494(3) 1.0524(4) 0.2893(3) 0.0722(12) Uani d . 1 . . C
H17B 0.4004 0.9777 0.2883 0.108 Uiso calc R 1 . . H
H17C 0.4034 1.1160 0.2510 0.108 Uiso calc R 1 . . H
H17A 0.4752 1.0870 0.3459 0.108 Uiso calc R 1 . . H
C10 0.6062(3) 0.8625(3) 0.3888(2) 0.0440(9) Uani d . 1 . . C
H10A 0.5385 0.8959 0.4003 0.053 Uiso calc R 1 . . H
C11 0.6702(3) 0.7670(4) 0.4421(2) 0.0465(9) Uani d . 1 . . C
C13 0.6316(3) 0.7175(4) 0.5163(2) 0.0714(13) Uani d . 1 . . C
H13C 0.6872 0.6527 0.5460 0.107 Uiso calc R 1 . . H
H13B 0.5525 0.6811 0.4958 0.107 Uiso calc R 1 . . H
H13A 0.6308 0.7873 0.5543 0.107 Uiso calc R 1 . . H
C12 0.7698(3) 0.7183(3) 0.4247(2) 0.0452(9) Uani d . 1 . . C
H12A 0.8134 0.6530 0.4589 0.054 Uiso calc R 1 . . H
Cl1 0.03997(9) 0.81452(10) 0.13528(7) 0.0579(4) Uani d . 1 . . Cl
O2 0.1349(3) 0.8529(3) 0.20582(18) 0.1145(13) Uani d . 1 . . O
O3 0.0506(4) 0.6872(3) 0.1139(3) 0.1540(17) Uani d . 1 . . O
O4 0.0424(3) 0.8887(3) 0.06404(17) 0.1029(11) Uani d . 1 . . O
O5 -0.0700(3) 0.8373(5) 0.1497(2) 0.1450(17) Uani d . 1 . . O

loop_
_atom_site_aniso_label
_atom_site_aniso_U_11
_atom_site_aniso_U_22
_atom_site_aniso_U_33
_atom_site_aniso_U_12
_atom_site_aniso_U_13
_atom_site_aniso_U_23
O1 0.0643(16) 0.0642(17) 0.0541(16) 0.0217(14) 0.0353(14) 0.0185(13)
N1 0.0359(17) 0.0451(17) 0.0393(17) 0.0042(14) 0.0127(14) 0.0053(14)
C1 0.046(2) 0.052(2) 0.074(3) 0.015(2) 0.024(2) 0.006(2)
C2 0.038(3) 0.100(4) 0.078(3) 0.016(2) 0.013(2) 0.001(3)
C3 0.039(2) 0.108(4) 0.079(3) -0.014(3) 0.014(2) -0.011(3)
C4 0.054(3) 0.069(3) 0.095(3) -0.015(2) 0.017(2) -0.023(3)
C5 0.047(2) 0.044(2) 0.069(3) 0.0003(19) 0.018(2) -0.005(2)
C6 0.040(2) 0.035(2) 0.047(2) 0.0013(17) 0.0061(17) -0.0032(17)
C7 0.037(2) 0.037(2) 0.040(2) -0.0013(17) 0.0110(18) -0.0029(17)
C8 0.040(2) 0.040(2) 0.035(2) -0.0009(17) 0.0147(18) -0.0017(17)
C9 0.035(2) 0.040(2) 0.037(2) -0.0028(17) 0.0105(17) -0.0038(17)
C14 0.041(2) 0.045(2) 0.048(2) 0.0053(18) 0.0114(18) 0.0015(18)
C16 0.066(3) 0.041(2) 0.100(3) 0.005(2) 0.022(2) 0.010(2)
C15 0.071(3) 0.068(3) 0.055(3) 0.012(2) 0.005(2) 0.010(2)
C17 0.062(3) 0.074(3) 0.084(3) 0.026(2) 0.025(2) 0.009(2)
C10 0.033(2) 0.055(2) 0.046(2) -0.0026(18) 0.0144(18) -0.0071(19)
C11 0.039(2) 0.058(2) 0.040(2) -0.0082(19) 0.0094(19) 0.0053(19)
C13 0.060(3) 0.103(4) 0.055(3) -0.005(2) 0.022(2) 0.017(2)
C12 0.040(2) 0.048(2) 0.042(2) -0.0039(18) 0.0040(18) 0.0094(18)
Cl1 0.0667(7) 0.0591(7) 0.0526(7) 0.0129(6) 0.0248(6) 0.0008(5)
O2 0.125(3) 0.134(3) 0.055(2) 0.006(2) -0.018(2) -0.011(2)
O3 0.132(3) 0.053(2) 0.264(5) 0.001(2) 0.039(3) -0.035(3)
O4 0.140(3) 0.119(3) 0.0518(18) -0.035(2) 0.0328(18) 0.0072(18)
O5 0.105(3) 0.252(5) 0.106(3) 0.072(3) 0.075(2) 0.037(3)

loop_
_atom_type_symbol
_atom_type_description
_atom_type_scat_dispersion_real
_atom_type_scat_dispersion_imag
_atom_type_scat_source
C C 0.0033 0.0016 'International Tables Vol C Tables 4.2.6.8 and 6.1.1.4'
H H 0.0000 0.0000 'International Tables Vol C Tables 4.2.6.8 and 6.1.1.4'
N N 0.0061 0.0033 'International Tables Vol C Tables 4.2.6.8 and 6.1.1.4'
O O 0.0106 0.0060 'International Tables Vol C Tables 4.2.6.8 and 6.1.1.4'
Cl Cl 0.1484 0.1585 'International Tables Vol C Tables 4.2.6.8 and 6.1.1.4'

loop_
_geom_angle_atom_site_label_1
_geom_angle_atom_site_label_2
_geom_angle_atom_site_label_3
_geom_angle
_geom_angle_publ_flag
C8 O1 H1 109.5 ?
C1 N1 C6 111.0(3) yes
C1 N1 C5 111.2(3) yes
C6 N1 C5 112.3(2) yes
C1 N1 H2 107.4 ?
C6 N1 H2 107.4 ?
C5 N1 H2 107.4 ?
N1 C1 C2 111.6(3) ?
N1 C1 H1A 109.3 ?
C2 C1 H1A 109.3 ?
N1 C1 H1B 109.3 ?
C2 C1 H1B 109.3 ?
H1A C1 H1B 108.0 ?
C1 C2 C3 110.7(3) ?
C1 C2 H2A 109.5 ?
C3 C2 H2A 109.5 ?
C1 C2 H2B 109.5 ?
C3 C2 H2B 109.5 ?
H2A C2 H2B 108.1 ?
C4 C3 C2 109.9(3) ?
C4 C3 H3A 109.7 ?
C2 C3 H3A 109.7 ?
C4 C3 H3B 109.7 ?
C2 C3 H3B 109.7 ?
H3A C3 H3B 108.2 ?
C5 C4 C3 111.3(3) ?
C5 C4 H4A 109.4 ?
C3 C4 H4A 109.4 ?
C5 C4 H4B 109.4 ?
C3 C4 H4B 109.4 ?
H4A C4 H4B 108.0 ?
N1 C5 C4 110.9(3) ?
N1 C5 H5A 109.5 ?
C4 C5 H5A 109.5 ?
N1 C5 H5B 109.5 ?
C4 C5 H5B 109.5 ?
H5A C5 H5B 108.0 ?
N1 C6 C7 113.0(3) ?
N1 C6 H6A 109.0 ?
C7 C6 H6A 109.0 ?
N1 C6 H6B 109.0 ?
C7 C6 H6B 109.0 ?
H6A C6 H6B 107.8 ?
C8 C7 C12 118.5(3) ?
C8 C7 C6 123.3(3) ?
C12 C7 C6 118.1(3) ?
O1 C8 C7 121.8(3) yes
O1 C8 C9 116.8(3) yes
C7 C8 C9 121.5(3) yes
C10 C9 C8 116.3(3) ?
C10 C9 C14 121.6(3) ?
C8 C9 C14 122.1(3) ?
C17 C14 C9 112.4(3) ?
C17 C14 C15 106.3(3) ?
C9 C14 C15 110.4(3) ?
C17 C14 C16 107.3(3) ?
C9 C14 C16 110.1(3) ?
C15 C14 C16 110.2(3) ?
C14 C16 H16A 109.5 ?
C14 C16 H16B 109.5 ?
H16A C16 H16B 109.5 ?
C14 C16 H16C 109.5 ?
H16A C16 H16C 109.5 ?
H16B C16 H16C 109.5 ?
C14 C15 H15A 109.5 ?
C14 C15 H15B 109.5 ?
H15A C15 H15B 109.5 ?
C14 C15 H15C 109.5 ?
H15A C15 H15C 109.5 ?
H15B C15 H15C 109.5 ?
C14 C17 H17B 109.5 ?
C14 C17 H17C 109.5 ?
H17B C17 H17C 109.5 ?
C14 C17 H17A 109.5 ?
H17B C17 H17A 109.5 ?
H17C C17 H17A 109.5 ?
C9 C10 C11 124.4(3) ?
C9 C10 H10A 117.8 ?
C11 C10 H10A 117.8 ?
C12 C11 C10 117.4(3) ?
C12 C11 C13 121.1(3) ?
C10 C11 C13 121.5(3) ?
C11 C13 H13C 109.5 ?
C11 C13 H13B 109.5 ?
H13C C13 H13B 109.5 ?
C11 C13 H13A 109.5 ?
H13C C13 H13A 109.5 ?
H13B C13 H13A 109.5 ?
C11 C12 C7 121.9(3) ?
C11 C12 H12A 119.1 ?
C7 C12 H12A 119.1 ?
O3 Cl1 O5 111.3(3) ?
O3 Cl1 O2 112.0(2) ?
O5 Cl1 O2 110.4(2) ?
O3 Cl1 O4 106.5(3) ?
O5 Cl1 O4 107.3(2) ?
O2 Cl1 O4 109.1(2) ?

loop_
_geom_bond_atom_site_label_1
_geom_bond_atom_site_label_2
_geom_bond_site_symmetry_2
_geom_bond_distance
_geom_bond_publ_flag
O1 C8 . 1.378(4) yes
O1 H1 . 0.8200 ?
N1 C1 . 1.492(4) yes
N1 C6 . 1.506(4) yes
N1 C5 . 1.506(4) yes
N1 H2 . 0.9100 ?
C1 C2 . 1.512(5) ?
C1 H1A . 0.9700 ?
C1 H1B . 0.9700 ?
C2 C3 . 1.516(5) ?
C2 H2A . 0.9700 ?
C2 H2B . 0.9700 ?
C3 C4 . 1.513(5) ?
C3 H3A . 0.9700 ?
C3 H3B . 0.9700 ?
C4 C5 . 1.511(4) ?
C4 H4A . 0.9700 ?
C4 H4B . 0.9700 ?
C5 H5A . 0.9700 ?
C5 H5B . 0.9700 ?
C6 C7 . 1.503(4) ?
C6 H6A . 0.9700 ?
C6 H6B . 0.9700 ?
C7 C8 . 1.395(4) ?
C7 C12 . 1.396(4) ?
C8 C9 . 1.408(4) ?
C9 C10 . 1.377(4) ?
C9 C14 . 1.536(4) ?
C14 C17 . 1.524(5) ?
C14 C15 . 1.537(4) ?
C14 C16 . 1.542(5) ?
C16 H16A . 0.9600 ?
C16 H16B . 0.9600 ?
C16 H16C . 0.9600 ?
C15 H15A . 0.9600 ?
C15 H15B . 0.9600 ?
C15 H15C . 0.9600 ?
C17 H17B . 0.9600 ?
C17 H17C . 0.9600 ?
C17 H17A . 0.9600 ?
C10 C11 . 1.387(4) ?
C10 H10A . 0.9300 ?
C11 C12 . 1.371(5) ?
C11 C13 . 1.512(5) ?
C13 H13C . 0.9600 ?
C13 H13B . 0.9600 ?
C13 H13A . 0.9600 ?
C12 H12A . 0.9300 ?
Cl1 O3 . 1.384(3) ?
Cl1 O5 . 1.390(3) ?
Cl1 O2 . 1.402(3) ?
Cl1 O4 . 1.411(3) ?

loop_
_geom_hbond_atom_site_label_D
_geom_hbond_atom_site_label_H
_geom_hbond_atom_site_label_A
_geom_hbond_site_symmetry_A
_geom_hbond_distance_DH
_geom_hbond_distance_HA
_geom_hbond_distance_DA
_geom_hbond_angle_DHA
_geom_hbond_publ_flag
O1 H1 O5 1_655 0.82 2.05 2.761(4) 145 yes
N1 H2 O4 4_676 0.91 2.17 2.998(5) 151 yes

loop_
_geom_torsion_atom_site_label_1
_geom_torsion_atom_site_label_2
_geom_torsion_atom_site_label_3
_geom_torsion_atom_site_label_4
_geom_torsion
C6 N1 C1 C2 -178.3(3)
C5 N1 C1 C2 55.9(4)
N1 C1 C2 C3 -56.6(4)
C1 C2 C3 C4 56.4(4)
C2 C3 C4 C5 -56.7(5)
C1 N1 C5 C4 -55.5(4)
C6 N1 C5 C4 179.4(3)
C3 C4 C5 N1 56.4(4)
C1 N1 C6 C7 172.7(3)
C5 N1 C6 C7 -62.1(4)
N1 C6 C7 C8 103.7(4)
N1 C6 C7 C12 -77.9(4)
C12 C7 C8 O1 179.6(3)
C6 C7 C8 O1 -2.0(5)
C12 C7 C8 C9 -0.2(5)
C6 C7 C8 C9 178.2(3)
O1 C8 C9 C10 -178.5(3)
C7 C8 C9 C10 1.4(5)
O1 C8 C9 C14 1.8(4)
C7 C8 C9 C14 -178.3(3)
C10 C9 C14 C17 -1.1(4)
C8 C9 C14 C17 178.6(3)
C10 C9 C14 C15 -119.6(3)
C8 C9 C14 C15 60.1(4)
C10 C9 C14 C16 118.5(3)
C8 C9 C14 C16 -61.8(4)
C8 C9 C10 C11 -1.3(5)
C14 C9 C10 C11 178.5(3)
C9 C10 C11 C12 0.0(5)
C9 C10 C11 C13 -179.6(3)
C10 C11 C12 C7 1.2(5)
C13 C11 C12 C7 -179.1(3)
C8 C7 C12 C11 -1.1(5)
C6 C7 C12 C11 -179.6(3)

loop_
_cod_related_entry_id
_cod_related_entry_database
_cod_related_entry_code
1 ChemSpider 21131582
